data_7119254
loop_
_publ_author_name
'Wang, Mo'
'Zhang, Xiao'
'Ling, Zheng'
'Zhang, Zhenfeng'
'Zhang, Wanbin'

_publ_section_title
;
 Direct enantioselective C-acylation for the construction of a quaternary
 stereocenter catalyzed by a chiral bicyclic imidazole.
;
_journal_issue 8
_journal_name_full 'Chemical communications (Cambridge, England)'
_journal_page_first 1381
_journal_page_last 1384
_journal_paper_doi 10.1039/c6cc09451a
_journal_volume 53
_journal_year 2017
_chemical_absolute_configuration ad
_chemical_formula_moiety 'C19 H16 O4'
_chemical_formula_sum 'C19 H16 O4'
_chemical_formula_weight 308.32
_space_group_crystal_system monoclinic
_space_group_IT_number 5
_space_group_name_Hall 'C 2y'
_space_group_name_H-M_alt 'C 1 2 1'
_symmetry_space_group_name_Hall 'C 2y'
_symmetry_space_group_name_H-M 'C 1 2 1'
_atom_sites_solution_hydrogens geom
_audit_block_doi 10.5517/ccdc.csd.cc1mmymt
_audit_creation_method SHELXL-2014/7
_audit_update_record
;
2016-10-07 deposited with the CCDC.
2017-01-03 downloaded from the CCDC.
;
_cell_angle_alpha 90
_cell_angle_beta 107.569(2)
_cell_angle_gamma 90
_cell_formula_units_Z 4
_cell_length_a 15.9902(5)
_cell_length_b 6.7069(2)
_cell_length_c 15.5970(5)
_cell_measurement_reflns_used 3405
_cell_measurement_temperature 173(2)
_cell_measurement_theta_max 68.01
_cell_measurement_theta_min 5.67
_cell_volume 1594.67(9)
_computing_structure_refinement 'SHELXL-2014/7 (Sheldrick, 2014)'
_diffrn_ambient_temperature 173(2)
_diffrn_measured_fraction_theta_full 1.000
_diffrn_measured_fraction_theta_max 0.999
_diffrn_measurement_device_type 'Bruker APEX-II CCD'
_diffrn_measurement_method '\f and \w scans'
_diffrn_radiation_type CuK\a
_diffrn_radiation_wavelength 1.54178
_diffrn_reflns_av_R_equivalents 0.0477
_diffrn_reflns_av_unetI/netI 0.0464
_diffrn_reflns_Laue_measured_fraction_full 1.000
_diffrn_reflns_Laue_measured_fraction_max 0.999
_diffrn_reflns_limit_h_max 18
_diffrn_reflns_limit_h_min -19
_diffrn_reflns_limit_k_max 8
_diffrn_reflns_limit_k_min -8
_diffrn_reflns_limit_l_max 18
_diffrn_reflns_limit_l_min -18
_diffrn_reflns_number 8724
_diffrn_reflns_point_group_measured_fraction_full 0.997
_diffrn_reflns_point_group_measured_fraction_max 0.993
_diffrn_reflns_theta_full 67.679
_diffrn_reflns_theta_max 68.246
_diffrn_reflns_theta_min 2.972
_exptl_absorpt_coefficient_mu 0.736
_exptl_crystal_colour colorless
_exptl_crystal_density_diffrn 1.284
_exptl_crystal_description block
_exptl_crystal_F_000 648
_exptl_crystal_size_max 0.220
_exptl_crystal_size_mid 0.160
_exptl_crystal_size_min 0.120
_refine_diff_density_max 0.153
_refine_diff_density_min -0.154
_refine_diff_density_rms 0.033
_refine_ls_abs_structure_details
;
 Flack x determined using 915 quotients [(I+)-(I-)]/[(I+)+(I-)]
 (Parsons, Flack and Wagner, Acta Cryst. B69 (2013) 249-259).
;
_refine_ls_abs_structure_Flack 0.01(16)
_refine_ls_extinction_method none
_refine_ls_goodness_of_fit_ref 1.015
_refine_ls_hydrogen_treatment constr
_refine_ls_matrix_type full
_refine_ls_number_parameters 208
_refine_ls_number_reflns 2917
_refine_ls_number_restraints 1
_refine_ls_restrained_S_all 1.015
_refine_ls_R_factor_all 0.0507
_refine_ls_R_factor_gt 0.0374
_refine_ls_shift/su_max 0.000
_refine_ls_shift/su_mean 0.000
_refine_ls_structure_factor_coef Fsqd
_refine_ls_weighting_details 'w=1/[\s^2^(Fo^2^)+(0.0462P)^2^] where P=(Fo^2^+2Fc^2^)/3'
_refine_ls_weighting_scheme calc
_refine_ls_wR_factor_gt 0.0844
_refine_ls_wR_factor_ref 0.0902
_reflns_Friedel_coverage 0.820
_reflns_Friedel_fraction_full 0.992
_reflns_Friedel_fraction_max 0.986
_reflns_number_gt 2448
_reflns_number_total 2917
_reflns_threshold_expression 'I > 2\s(I)'
_cod_data_source_file c6cc09451a2.cif
_cod_data_source_block t_0m
_cod_depositor_comments 'Adding full bibliography for 7119254.cif.'
_cod_database_code 7119254
_shelx_shelxl_version_number 2014/7
_shelx_space_group_comment
;
The symmetry employed for this shelxl refinement is uniquely defined
by the following loop, which should always be used as a source of
symmetry information in preference to the above space-group names.
They are only intended as comments.
;
_shelx_estimated_absorpt_t_min 0.855
_shelx_estimated_absorpt_t_max 0.917

loop_
_space_group_symop_operation_xyz
'x, y, z'
'-x, y, -z'
'x+1/2, y+1/2, z'
'-x+1/2, y+1/2, -z'

loop_
_atom_site_label
_atom_site_type_symbol
_atom_site_fract_x
_atom_site_fract_y
_atom_site_fract_z
_atom_site_U_iso_or_equiv
_atom_site_adp_type
_atom_site_occupancy
_atom_site_site_symmetry_order
_atom_site_calc_flag
_atom_site_refinement_flags_posn
_atom_site_refinement_flags_adp
O1 O 0.62071(12) 0.3163(3) 0.25934(13) 0.0332(4) Uani 1 1 d . .
C1 C 0.65554(16) 0.4981(5) 0.24204(16) 0.0283(6) Uani 1 1 d . .
O2 O 0.49041(14) 0.2142(3) 0.26885(15) 0.0391(5) Uani 1 1 d . .
C2 C 0.59594(15) 0.6522(4) 0.23026(16) 0.0264(5) Uani 1 1 d . .
O3 O 0.36606(13) 0.6683(4) 0.15781(14) 0.0501(6) Uani 1 1 d . .
C3 C 0.61940(19) 0.8403(4) 0.21062(18) 0.0340(6) Uani 1 1 d . .
H3 H 0.5793 0.9484 0.2018 0.041 Uiso 1 1 calc R U
C5 C 0.76228(18) 0.7112(5) 0.21722(19) 0.0386(7) Uani 1 1 d . .
H5 H 0.8194 0.7341 0.2127 0.046 Uiso 1 1 calc R U
O4 O 0.44980(13) 0.5030(4) 0.08974(13) 0.0448(6) Uani 1 1 d . .
C4 C 0.7038(2) 0.8677(5) 0.2040(2) 0.0390(7) Uani 1 1 d . .
H4 H 0.7212 0.9962 0.1903 0.047 Uiso 1 1 calc R U
C7 C 0.53584(17) 0.3487(4) 0.25861(17) 0.0297(6) Uani 1 1 d . .
C6 C 0.73925(18) 0.5207(5) 0.23693(19) 0.0356(7) Uani 1 1 d . .
H6 H 0.7792 0.4121 0.2463 0.043 Uiso 1 1 calc R U
C8 C 0.51312(16) 0.5707(4) 0.24404(18) 0.0272(6) Uani 1 1 d . .
C9 C 0.48988(17) 0.6584(5) 0.32592(17) 0.0327(6) Uani 1 1 d . .
H9A H 0.4727 0.7997 0.3134 0.039 Uiso 1 1 calc R U
H9B H 0.4386 0.5858 0.3333 0.039 Uiso 1 1 calc R U
C10 C 0.56402(17) 0.6466(5) 0.41308(17) 0.0345(6) Uani 1 1 d . .
C11 C 0.6125(2) 0.8136(6) 0.4487(2) 0.0461(8) Uani 1 1 d . .
H11 H 0.6000 0.9369 0.4175 0.055 Uiso 1 1 calc R U
C12 C 0.6793(2) 0.8038(7) 0.5298(2) 0.0553(10) Uani 1 1 d . .
H12 H 0.7120 0.9201 0.5536 0.066 Uiso 1 1 calc R U
C13 C 0.6983(2) 0.6272(7) 0.5757(2) 0.0552(10) Uani 1 1 d . .
H13 H 0.7443 0.6207 0.6309 0.066 Uiso 1 1 calc R U
C14 C 0.6506(2) 0.4596(6) 0.5416(2) 0.0506(9) Uani 1 1 d . .
H14 H 0.6636 0.3369 0.5733 0.061 Uiso 1 1 calc R U
C15 C 0.5833(2) 0.4686(6) 0.46070(19) 0.0421(7) Uani 1 1 d . .
H15 H 0.5502 0.3523 0.4378 0.050 Uiso 1 1 calc R U
C16 C 0.43330(16) 0.5894(4) 0.15968(18) 0.0294(6) Uani 1 1 d . .
C17 C 0.3796(2) 0.4962(6) 0.00523(19) 0.0461(8) Uani 1 1 d . .
H17A H 0.4015 0.5470 -0.0436 0.055 Uiso 1 1 calc R U
H17B H 0.3310 0.5836 0.0091 0.055 Uiso 1 1 calc R U
C18 C 0.3468(2) 0.2918(6) -0.0160(2) 0.0546(9) Uani 1 1 d . .
H18 H 0.2984 0.2752 -0.0687 0.065 Uiso 1 1 calc R U
C19 C 0.3768(3) 0.1313(7) 0.0296(3) 0.0830(16) Uani 1 1 d . .
H19A H 0.4252 0.1394 0.0829 0.100 Uiso 1 1 calc R U
H19B H 0.3505 0.0059 0.0096 0.100 Uiso 1 1 calc R U

loop_
_atom_site_aniso_label
_atom_site_aniso_U_11
_atom_site_aniso_U_22
_atom_site_aniso_U_33
_atom_site_aniso_U_23
_atom_site_aniso_U_13
_atom_site_aniso_U_12
O1 0.0261(9) 0.0312(11) 0.0413(10) 0.0012(9) 0.0086(7) 0.0037(8)
C1 0.0260(12) 0.0312(14) 0.0263(11) -0.0019(11) 0.0059(10) -0.0016(11)
O2 0.0356(10) 0.0339(12) 0.0461(11) 0.0022(9) 0.0095(9) -0.0071(9)
C2 0.0214(11) 0.0319(14) 0.0234(11) -0.0035(11) 0.0029(9) -0.0007(11)
O3 0.0293(10) 0.0751(17) 0.0410(11) -0.0034(12) 0.0030(8) 0.0185(11)
C3 0.0356(14) 0.0309(16) 0.0341(13) -0.0012(12) 0.0086(11) -0.0009(12)
C5 0.0265(13) 0.056(2) 0.0346(14) -0.0047(14) 0.0113(11) -0.0073(13)
O4 0.0307(10) 0.0656(15) 0.0318(10) -0.0130(11) -0.0001(8) 0.0078(10)
C4 0.0395(16) 0.0383(17) 0.0396(15) -0.0007(13) 0.0125(12) -0.0120(13)
C7 0.0251(12) 0.0341(16) 0.0275(12) -0.0001(11) 0.0042(10) -0.0015(12)
C6 0.0260(12) 0.0439(18) 0.0359(13) -0.0044(13) 0.0080(11) 0.0040(12)
C8 0.0213(11) 0.0301(14) 0.0294(13) 0.0006(11) 0.0063(10) 0.0030(11)
C9 0.0269(12) 0.0416(16) 0.0315(13) -0.0029(12) 0.0117(10) 0.0030(12)
C10 0.0275(12) 0.0496(17) 0.0300(13) -0.0030(14) 0.0140(10) 0.0026(13)
C11 0.0519(18) 0.052(2) 0.0354(14) -0.0036(15) 0.0152(13) -0.0086(17)
C12 0.0508(19) 0.078(3) 0.0364(15) -0.0121(19) 0.0126(14) -0.0224(19)
C13 0.0365(15) 0.096(3) 0.0310(15) -0.0080(19) 0.0066(12) 0.0002(19)
C14 0.0488(18) 0.066(3) 0.0365(15) 0.0005(17) 0.0128(14) 0.0156(18)
C15 0.0413(15) 0.053(2) 0.0318(14) -0.0041(14) 0.0115(12) 0.0026(15)
C16 0.0235(12) 0.0313(14) 0.0329(13) 0.0027(11) 0.0078(10) -0.0030(11)
C17 0.0344(15) 0.065(2) 0.0299(14) -0.0028(16) -0.0031(12) 0.0013(16)
C18 0.0509(19) 0.069(2) 0.0351(15) -0.0030(17) 0.0001(14) -0.0150(18)
C19 0.104(4) 0.061(3) 0.061(3) 0.002(2) -0.011(3) -0.014(3)

loop_
_atom_type_symbol
_atom_type_description
_atom_type_scat_dispersion_real
_atom_type_scat_dispersion_imag
_atom_type_scat_source
C C 0.0181 0.0091 'International Tables Vol C Tables 4.2.6.8 and 6.1.1.4'
H H 0.0000 0.0000 'International Tables Vol C Tables 4.2.6.8 and 6.1.1.4'
O O 0.0492 0.0322 'International Tables Vol C Tables 4.2.6.8 and 6.1.1.4'

loop_
_geom_angle_atom_site_label_1
_geom_angle_atom_site_label_2
_geom_angle_atom_site_label_3
_geom_angle
C7 O1 C1 108.1(2)
C6 C1 C2 123.8(3)
C6 C1 O1 124.0(3)
C2 C1 O1 112.3(2)
C3 C2 C1 119.5(2)
C3 C2 C8 132.4(3)
C1 C2 C8 108.1(2)
C2 C3 C4 118.1(3)
C2 C3 H3 120.9
C4 C3 H3 120.9
C4 C5 C6 121.3(3)
C4 C5 H5 119.4
C6 C5 H5 119.4
C16 O4 C17 117.9(2)
C5 C4 C3 121.1(3)
C5 C4 H4 119.5
C3 C4 H4 119.5
O2 C7 O1 121.2(3)
O2 C7 C8 128.6(3)
O1 C7 C8 110.2(2)
C1 C6 C5 116.3(3)
C1 C6 H6 121.9
C5 C6 H6 121.9
C2 C8 C7 101.2(2)
C2 C8 C16 112.7(2)
C7 C8 C16 107.8(2)
C2 C8 C9 114.8(2)
C7 C8 C9 110.6(2)
C16 C8 C9 109.3(2)
C10 C9 C8 113.8(2)
C10 C9 H9A 108.8
C8 C9 H9A 108.8
C10 C9 H9B 108.8
C8 C9 H9B 108.8
H9A C9 H9B 107.7
C11 C10 C15 118.3(3)
C11 C10 C9 120.8(3)
C15 C10 C9 120.8(3)
C10 C11 C12 120.8(4)
C10 C11 H11 119.6
C12 C11 H11 119.6
C13 C12 C11 120.3(4)
C13 C12 H12 119.8
C11 C12 H12 119.8
C12 C13 C14 119.8(3)
C12 C13 H13 120.1
C14 C13 H13 120.1
C13 C14 C15 120.2(4)
C13 C14 H14 119.9
C15 C14 H14 119.9
C14 C15 C10 120.5(3)
C14 C15 H15 119.7
C10 C15 H15 119.7
O3 C16 O4 125.1(3)
O3 C16 C8 124.6(3)
O4 C16 C8 110.3(2)
O4 C17 C18 111.1(3)
O4 C17 H17A 109.4
C18 C17 H17A 109.4
O4 C17 H17B 109.4
C18 C17 H17B 109.4
H17A C17 H17B 108.0
C19 C18 C17 127.0(3)
C19 C18 H18 116.5
C17 C18 H18 116.5
C18 C19 H19A 120.0
C18 C19 H19B 120.0
H19A C19 H19B 120.0

loop_
_geom_bond_atom_site_label_1
_geom_bond_atom_site_label_2
_geom_bond_distance
O1 C7 1.371(3)
O1 C1 1.400(4)
C1 C6 1.373(4)
C1 C2 1.380(4)
O2 C7 1.199(4)
C2 C3 1.377(4)
C2 C8 1.507(4)
O3 C16 1.191(3)
C3 C4 1.395(4)
C3 H3 0.9500
C5 C4 1.380(5)
C5 C6 1.390(5)
C5 H5 0.9500
O4 C16 1.330(4)
O4 C17 1.451(3)
C4 H4 0.9500
C7 C8 1.533(4)
C6 H6 0.9500
C8 C16 1.537(4)
C8 C9 1.550(4)
C9 C10 1.512(4)
C9 H9A 0.9900
C9 H9B 0.9900
C10 C11 1.380(5)
C10 C15 1.390(5)
C11 C12 1.389(5)
C11 H11 0.9500
C12 C13 1.369(6)
C12 H12 0.9500
C13 C14 1.372(6)
C13 H13 0.9500
C14 C15 1.391(5)
C14 H14 0.9500
C15 H15 0.9500
C17 C18 1.469(5)
C17 H17A 0.9900
C17 H17B 0.9900
C18 C19 1.300(6)
C18 H18 0.9500
C19 H19A 0.9500
C19 H19B 0.9500

loop_
_geom_torsion_atom_site_label_1
_geom_torsion_atom_site_label_2
_geom_torsion_atom_site_label_3
_geom_torsion_atom_site_label_4
_geom_torsion
C7 O1 C1 C6 -179.3(2)
C7 O1 C1 C2 0.4(3)
C6 C1 C2 C3 1.2(4)
O1 C1 C2 C3 -178.5(2)
C6 C1 C2 C8 -178.1(2)
O1 C1 C2 C8 2.2(3)
C1 C2 C3 C4 -0.5(4)
C8 C2 C3 C4 178.6(3)
C6 C5 C4 C3 0.4(5)
C2 C3 C4 C5 -0.3(4)
C1 O1 C7 O2 177.5(2)
C1 O1 C7 C8 -2.8(3)
C2 C1 C6 C5 -1.1(4)
O1 C1 C6 C5 178.6(2)
C4 C5 C6 C1 0.2(4)
C3 C2 C8 C7 177.3(3)
C1 C2 C8 C7 -3.6(3)
C3 C2 C8 C16 62.5(4)
C1 C2 C8 C16 -118.4(2)
C3 C2 C8 C9 -63.6(4)
C1 C2 C8 C9 115.5(2)
O2 C7 C8 C2 -176.5(3)
O1 C7 C8 C2 3.9(3)
O2 C7 C8 C16 -57.9(4)
O1 C7 C8 C16 122.4(2)
O2 C7 C8 C9 61.5(4)
O1 C7 C8 C9 -118.2(2)
C2 C8 C9 C10 -52.5(4)
C7 C8 C9 C10 61.2(3)
C16 C8 C9 C10 179.7(3)
C8 C9 C10 C11 103.9(3)
C8 C9 C10 C15 -78.1(3)
C15 C10 C11 C12 0.5(5)
C9 C10 C11 C12 178.6(3)
C10 C11 C12 C13 0.1(6)
C11 C12 C13 C14 -0.4(6)
C12 C13 C14 C15 0.0(5)
C13 C14 C15 C10 0.6(5)
C11 C10 C15 C14 -0.9(4)
C9 C10 C15 C14 -178.9(3)
C17 O4 C16 O3 -2.7(5)
C17 O4 C16 C8 176.5(3)
C2 C8 C16 O3 -125.6(3)
C7 C8 C16 O3 123.6(3)
C9 C8 C16 O3 3.4(4)
C2 C8 C16 O4 55.2(3)
C7 C8 C16 O4 -55.6(3)
C9 C8 C16 O4 -175.8(2)
C16 O4 C17 C18 -109.6(3)
O4 C17 C18 C19 -3.4(6)
